data_7004564
loop_
_publ_author_name
'Ferreir\'os-Mart\'inez, Raquel'
'Esteban-G\'omez, David'
'Platas-Iglesias, Carlos'
'de Blas, Andr\'es'
'Rodr\'iguez-Blas, Teresa'

_publ_section_title
;
 Zn(ii), Cd(ii) and Pb(ii) complexation with pyridinecarboxylate
 containing ligands
;
_journal_issue 42
_journal_name_full 'Dalton Transactions'
_journal_page_first 5754
_journal_page_last 5765
_journal_paper_doi 10.1039/b808631a
_journal_year 2008
_chemical_absolute_configuration unk
_chemical_compound_source 'synthesis as described'
_chemical_formula_moiety 'C64 H64 N16 O16 Pb4'
_chemical_formula_sum 'C64 H64 N16 O16 Pb4'
_chemical_formula_weight 2142.11
_chemical_name_systematic
;
?
;
_space_group_IT_number 82
_symmetry_cell_setting tetragonal
_symmetry_Int_Tables_number 82
_symmetry_space_group_name_Hall 'I -4'
_symmetry_space_group_name_H-M 'I -4'
_atom_sites_solution_hydrogens geom
_atom_sites_solution_primary direct
_atom_sites_solution_secondary difmap
_audit_conform_dict_location ftp://ftp.iucr.org/pub/cif_core.dic
_audit_conform_dict_name cif_core.dic
_audit_conform_dict_version 2.3
_audit_creation_date 2008-02-15T12:11:31-00:00
_audit_creation_method 'WinGX routine CIF_UPDATE'
_cell_angle_alpha 90
_cell_angle_beta 90
_cell_angle_gamma 90
_cell_formula_units_Z 4
_cell_length_a 26.9308(16)
_cell_length_b 26.9308(16)
_cell_length_c 11.4732(15)
_cell_measurement_reflns_used 1953
_cell_measurement_temperature 100.0(2)
_cell_measurement_theta_max 19.26
_cell_measurement_theta_min 2.45
_cell_measurement_wavelength 0.71073
_cell_volume 8321.1(13)
_computing_cell_refinement 'BRUKER APEX2'
_computing_data_collection 'BRUKER APEX2'
_computing_data_reduction XPREP
_computing_molecular_graphics 'Ortep-3 for Windows (Farrugia, 1997)'
_computing_publication_material 'WinGX publication routines (Farrugia, 1999)'
_computing_structure_refinement 'SHELXL-97 (Sheldrick, 1997)'
_computing_structure_solution Dirdif99
_diffrn_ambient_temperature 100.0(2)
_diffrn_measured_fraction_theta_full 1
_diffrn_measured_fraction_theta_max 1
_diffrn_measurement_device_type 'Bruker X8 KappaAPEXII CCD'
_diffrn_measurement_method 'omega and phi scans'
_diffrn_radiation_monochromator graphite
_diffrn_radiation_probe x-ray
_diffrn_radiation_source 'fine-focus sealed tube'
_diffrn_radiation_type MoK\a
_diffrn_radiation_wavelength 0.71073
_diffrn_reflns_av_R_equivalents 0.1295
_diffrn_reflns_av_unetI/netI 0.08
_diffrn_reflns_limit_h_max 23
_diffrn_reflns_limit_h_min -22
_diffrn_reflns_limit_k_max 33
_diffrn_reflns_limit_k_min 0
_diffrn_reflns_limit_l_max 14
_diffrn_reflns_limit_l_min 0
_diffrn_reflns_number 4323
_diffrn_reflns_theta_full 26.02
_diffrn_reflns_theta_max 26.02
_diffrn_reflns_theta_min 1.07
_exptl_absorpt_coefficient_mu 8.134
_exptl_absorpt_correction_T_max 0.666
_exptl_absorpt_correction_T_min 0.280
_exptl_absorpt_correction_type multi-scan
_exptl_absorpt_process_details
;
SADABS: Area-Detector Absorption Correction;
Siemens Industrial Automation, Inc.: Madison, WI, 1996.
;
_exptl_crystal_colour Colourless
_exptl_crystal_density_diffrn 1.71
_exptl_crystal_density_method 'not measured'
_exptl_crystal_description needle
_exptl_crystal_F_000 4064
_exptl_crystal_size_max 0.26
_exptl_crystal_size_mid 0.06
_exptl_crystal_size_min 0.05
_platon_squeeze_details
;
;
_refine_diff_density_max 3.324
_refine_diff_density_min -1.037
_refine_diff_density_rms 0.218
_refine_ls_abs_structure_details 'Flack H D (1983), Acta Cryst. A39, 876-881'
_refine_ls_abs_structure_Flack 0.36(2)
_refine_ls_extinction_method none
_refine_ls_goodness_of_fit_ref 0.997
_refine_ls_hydrogen_treatment constr
_refine_ls_matrix_type full
_refine_ls_number_parameters 452
_refine_ls_number_reflns 4323
_refine_ls_number_restraints 171
_refine_ls_restrained_S_all 0.979
_refine_ls_R_factor_all 0.0694
_refine_ls_R_factor_gt 0.0522
_refine_ls_shift/su_max 0.001
_refine_ls_shift/su_mean 0
_refine_ls_structure_factor_coef Fsqd
_refine_ls_weighting_details 'calc w=1/[\s^2^(Fo^2^)+(0.0745P)^2^+0.0000P] where P=(Fo^2^+2Fc^2^)/3'
_refine_ls_weighting_scheme calc
_refine_ls_wR_factor_gt 0.1187
_refine_ls_wR_factor_ref 0.1255
_reflns_number_gt 3267
_reflns_number_total 4323
_reflns_threshold_expression >2sigma(I)
_cod_data_source_file b808631a.txt
_cod_data_source_block uc06qf2n
_cod_depositor_comments
;
The following automatic conversions were performed:
'_exptl_absorpt_correction_type' value 'Multi-scan' changed to
'multi-scan' according to
'/home/saulius/struct/CIF-dictionaries/cif_core.dic' dictionary named
'cif_core.dic' version 2.4.1 from 2010-06-29.

Automatic conversion script
Id: cif_fix_enum 1527 2010-12-29 10:47:43Z saulius 
;
_cod_database_code 7004564

loop_
_symmetry_equiv_pos_as_xyz
'x, y, z'
'y, -x, -z'
'-x, -y, z'
'-y, x, -z'
'x+1/2, y+1/2, z+1/2'
'y+1/2, -x+1/2, -z+1/2'
'-x+1/2, -y+1/2, z+1/2'
'-y+1/2, x+1/2, -z+1/2'

loop_
_atom_site_label
_atom_site_type_symbol
_atom_site_fract_x
_atom_site_fract_y
_atom_site_fract_z
_atom_site_U_iso_or_equiv
_atom_site_adp_type
_atom_site_occupancy
_atom_site_symmetry_multiplicity
_atom_site_calc_flag
_atom_site_refinement_flags
_atom_site_disorder_assembly
_atom_site_disorder_group
Pb1 Pb 0.08532(2) 0.45791(3) 0.13815(6) 0.0338(2) Uani 1 1 d . . .
Pb2 Pb 0.51200(3) 0.59075(2) 0.89147(5) 0.03338(19) Uani 1 1 d . . .
C1 C 0.2081(7) 0.4825(6) 0.1740(18) 0.040(4) Uani 1 1 d DU . .
C2 C 0.2028(7) 0.4962(5) 0.0500(19) 0.037(3) Uani 1 1 d DU . .
C3 C 0.2418(7) 0.5168(7) -0.014(2) 0.050(4) Uani 1 1 d DU . .
H3 H 0.2729 0.5218 0.0193 0.06 Uiso 1 1 calc R . .
C4 C 0.2327(7) 0.5294(7) -0.127(2) 0.057(5) Uani 1 1 d DU . .
H4 H 0.2569 0.5463 -0.169 0.069 Uiso 1 1 calc R . .
C5 C 0.1885(8) 0.5178(7) -0.1794(19) 0.049(5) Uani 1 1 d DU . .
H5 H 0.184 0.5228 -0.2589 0.059 Uiso 1 1 calc R . .
C6 C 0.1508(6) 0.4983(6) -0.1116(18) 0.036(3) Uani 1 1 d DU . .
C7 C 0.1011(8) 0.4863(7) -0.1519(18) 0.043(6) Uani 1 1 d . . .
H7A H 0.1021 0.4804 -0.2353 0.052 Uiso 1 1 calc R . .
H7B H 0.0796 0.5146 -0.1382 0.052 Uiso 1 1 calc R . .
C8 C 0.1039(8) 0.3978(8) -0.1249(19) 0.054(6) Uani 1 1 d . . .
H8A H 0.1396 0.4026 -0.1227 0.064 Uiso 1 1 calc R . .
H8B H 0.0948 0.3885 -0.2038 0.064 Uiso 1 1 calc R . .
C9 C 0.0896(13) 0.3565(10) -0.042(2) 0.090(11) Uani 1 1 d . . .
H9A H 0.1066 0.3261 -0.0628 0.108 Uiso 1 1 calc R . .
H9B H 0.0541 0.3506 -0.0457 0.108 Uiso 1 1 calc R . .
C10 C 0.0838(7) 0.3349(7) 0.1615(17) 0.042(5) Uani 1 1 d . . .
H10A H 0.0974 0.3026 0.1428 0.05 Uiso 1 1 calc R . .
H10B H 0.048 0.3333 0.1524 0.05 Uiso 1 1 calc R . .
C11 C 0.0967(6) 0.3484(7) 0.2901(15) 0.029(4) Uani 1 1 d . . .
C12 C 0.1145(8) 0.3179(7) 0.371(2) 0.052(6) Uani 1 1 d . . .
H12 H 0.123 0.2855 0.3506 0.062 Uiso 1 1 calc R . .
C13 C 0.1205(8) 0.3326(10) 0.481(2) 0.055(6) Uani 1 1 d . . .
H13 H 0.1309 0.3099 0.5371 0.066 Uiso 1 1 calc R . .
C14 C 0.1117(9) 0.3794(10) 0.5120(19) 0.058(7) Uani 1 1 d . . .
H14 H 0.1158 0.3904 0.5882 0.07 Uiso 1 1 calc R . .
C15 C 0.0960(7) 0.4110(7) 0.4231(16) 0.039(5) Uani 1 1 d . . .
C16 C 0.0857(9) 0.4657(9) 0.447(2) 0.058(6) Uani 1 1 d . . .
C17 C 0.6061(6) 0.6755(7) 0.9307(15) 0.031(4) Uani 1 1 d . . .
C18 C 0.6125(8) 0.6663(7) 0.8017(19) 0.043(4) Uani 1 1 d DU . .
C19 C 0.6469(8) 0.6887(8) 0.724(2) 0.057(5) Uani 1 1 d DU . .
H19 H 0.6691 0.7119 0.7535 0.068 Uiso 1 1 calc R . .
C20 C 0.6490(9) 0.6784(8) 0.610(2) 0.069(6) Uani 1 1 d DU . .
H20 H 0.6709 0.6948 0.5607 0.082 Uiso 1 1 calc R . .
C21 C 0.6211(10) 0.6465(8) 0.574(2) 0.066(6) Uani 1 1 d DU . .
H21 H 0.6243 0.6373 0.4963 0.079 Uiso 1 1 calc R . .
C22 C 0.5833(8) 0.6216(7) 0.6418(19) 0.052(4) Uani 1 1 d DU . .
C23 C 0.5465(10) 0.5836(10) 0.593(2) 0.077(11) Uani 1 1 d . . .
H23A H 0.5412 0.589 0.5108 0.092 Uiso 1 1 calc R . .
H23B H 0.5589 0.5502 0.6046 0.092 Uiso 1 1 calc R . .
C24 C 0.4704(8) 0.6356(7) 0.6239(18) 0.045(5) Uani 1 1 d . . .
H24A H 0.4933 0.663 0.6135 0.054 Uiso 1 1 calc R . .
H24B H 0.4549 0.629 0.5491 0.054 Uiso 1 1 calc R . .
C25 C 0.4341(8) 0.6497(7) 0.7019(16) 0.045(5) Uani 1 1 d . . .
H25A H 0.4089 0.624 0.705 0.054 Uiso 1 1 calc R . .
H25B H 0.4185 0.6799 0.6739 0.054 Uiso 1 1 calc R . .
C26 C 0.4146(6) 0.6694(7) 0.9049(15) 0.035(4) Uani 1 1 d . . .
H26A H 0.3888 0.6445 0.8958 0.041 Uiso 1 1 calc R . .
H26B H 0.4003 0.7013 0.8849 0.041 Uiso 1 1 calc R . .
C27 C 0.4303(7) 0.6705(7) 1.0306(16) 0.040(5) Uani 1 1 d DU . .
C28 C 0.4109(6) 0.7041(6) 1.1083(16) 0.035(4) Uani 1 1 d DU . .
H28 H 0.3882 0.7274 1.0815 0.042 Uiso 1 1 calc R . .
C29 C 0.4232(7) 0.7044(8) 1.2203(16) 0.049(5) Uani 1 1 d DU . .
H29 H 0.4098 0.7271 1.2727 0.059 Uiso 1 1 calc R . .
C30 C 0.4588(7) 0.6673(9) 1.2555(14) 0.048(4) Uani 1 1 d DU . .
H30 H 0.4689 0.6654 1.3329 0.057 Uiso 1 1 calc R . .
C31 C 0.4780(7) 0.6345(8) 1.1750(14) 0.041(4) Uani 1 1 d DU . .
C32 C 0.5148(8) 0.5925(9) 1.2050(14) 0.048(4) Uani 1 1 d DU . .
N1 N 0.1585(6) 0.4868(5) 0.0043(13) 0.037(3) Uani 1 1 d DU . .
N2 N 0.0799(7) 0.4429(8) -0.0949(15) 0.060(5) Uani 1 1 d . . .
H2 H 0.0473 0.4406 -0.1153 0.072 Uiso 1 1 calc R . .
N3 N 0.1041(6) 0.3720(6) 0.0816(13) 0.041(4) Uani 1 1 d . . .
H3A H 0.1377 0.369 0.0856 0.05 Uiso 1 1 calc R . .
N4 N 0.0886(6) 0.3961(6) 0.3133(13) 0.038(4) Uani 1 1 d . . .
N5 N 0.5808(7) 0.6327(6) 0.7555(14) 0.047(4) Uani 1 1 d DU . .
N6 N 0.4987(7) 0.5910(7) 0.6601(12) 0.051(5) Uani 1 1 d . . .
H6 H 0.4791 0.5644 0.6435 0.062 Uiso 1 1 calc R . .
N7 N 0.4537(6) 0.6587(6) 0.8248(12) 0.034(4) Uani 1 1 d . . .
H7 H 0.4724 0.6868 0.8206 0.04 Uiso 1 1 calc R . .
N8 N 0.4642(6) 0.6365(6) 1.0630(13) 0.038(4) Uani 1 1 d . . .
O1 O 0.2460(5) 0.4976(6) 0.2231(15) 0.062(4) Uani 1 1 d U . .
O2 O 0.1738(5) 0.4583(5) 0.2206(13) 0.051(4) Uani 1 1 d U . .
O3 O 0.0764(5) 0.4948(5) 0.3695(14) 0.048(4) Uani 1 1 d . . .
O4 O 0.0794(11) 0.4749(8) 0.5557(19) 0.124(9) Uani 1 1 d . . .
O5 O 0.6387(5) 0.6996(5) 0.9767(12) 0.042(3) Uani 1 1 d . . .
O6 O 0.5710(5) 0.6543(5) 0.9804(12) 0.046(4) Uani 1 1 d . . .
O7 O 0.5285(7) 0.5661(5) 1.1275(14) 0.067(5) Uani 1 1 d . . .
O8 O 0.5304(6) 0.5976(9) 1.3087(13) 0.091(7) Uani 1 1 d . . .

loop_
_atom_site_aniso_label
_atom_site_aniso_U_11
_atom_site_aniso_U_22
_atom_site_aniso_U_33
_atom_site_aniso_U_23
_atom_site_aniso_U_13
_atom_site_aniso_U_12
Pb1 0.0260(4) 0.0324(4) 0.0429(4) 0.0028(3) -0.0017(3) -0.0059(3)
Pb2 0.0445(5) 0.0221(3) 0.0336(3) 0.0014(3) 0.0034(3) 0.0024(3)
C1 0.032(9) 0.025(9) 0.063(8) -0.030(7) -0.010(6) 0.005(7)
C2 0.025(7) 0.009(8) 0.078(8) 0.001(7) -0.004(6) 0.005(7)
C3 0.021(8) 0.030(11) 0.100(11) -0.014(10) 0.009(8) -0.002(8)
C4 0.026(8) 0.049(11) 0.097(12) -0.005(11) 0.039(9) -0.004(8)
C5 0.051(10) 0.026(10) 0.071(11) 0.034(9) 0.009(7) 0.011(9)
C6 0.029(8) 0.030(9) 0.050(8) -0.006(8) 0.007(7) 0.012(7)
C7 0.048(12) 0.044(13) 0.039(12) 0.012(9) 0.011(10) 0.019(10)
C8 0.066(14) 0.061(14) 0.034(11) -0.015(11) 0.004(11) -0.028(12)
C9 0.16(3) 0.061(17) 0.050(15) 0.012(13) -0.053(17) -0.041(19)
C10 0.036(11) 0.030(10) 0.060(13) 0.003(9) 0.004(9) -0.008(9)
C11 0.012(8) 0.036(11) 0.038(10) 0.001(8) 0.011(7) 0.006(8)
C12 0.058(13) 0.042(12) 0.054(14) -0.025(11) 0.003(12) 0.012(10)
C13 0.046(14) 0.067(17) 0.052(14) 0.035(13) 0.007(11) 0.009(12)
C14 0.058(15) 0.080(19) 0.036(12) 0.000(12) -0.006(10) -0.020(14)
C15 0.034(11) 0.041(11) 0.042(12) 0.009(9) -0.007(8) 0.020(9)
C16 0.064(17) 0.064(17) 0.047(13) 0.005(12) -0.035(12) 0.008(14)
C17 0.018(9) 0.040(11) 0.035(10) 0.018(8) 0.011(8) -0.006(8)
C18 0.053(12) 0.024(9) 0.053(10) 0.014(7) 0.023(8) 0.025(7)
C19 0.072(14) 0.039(12) 0.060(10) 0.015(9) 0.026(10) 0.007(9)
C20 0.086(15) 0.062(14) 0.058(10) 0.030(11) 0.022(12) 0.012(10)
C21 0.092(16) 0.050(13) 0.055(11) -0.010(9) 0.046(10) 0.030(10)
C22 0.073(12) 0.034(10) 0.049(9) 0.011(8) 0.017(9) 0.034(8)
C23 0.10(2) 0.076(19) 0.054(17) 0.053(14) 0.025(14) 0.042(17)
C24 0.068(13) 0.025(10) 0.043(12) -0.010(9) 0.002(11) 0.020(9)
C25 0.076(16) 0.018(10) 0.041(11) 0.000(8) -0.026(11) -0.008(10)
C26 0.033(10) 0.038(10) 0.033(10) -0.001(8) -0.005(8) -0.025(9)
C27 0.039(11) 0.042(12) 0.040(10) -0.035(9) 0.014(9) -0.009(10)
C28 0.038(9) 0.033(9) 0.034(8) -0.015(7) 0.017(7) -0.006(7)
C29 0.035(10) 0.077(13) 0.035(8) -0.033(9) 0.024(7) -0.024(8)
C30 0.033(10) 0.098(14) 0.011(8) -0.019(7) 0.005(6) -0.026(8)
C31 0.041(11) 0.068(12) 0.014(8) -0.012(7) -0.008(7) -0.022(8)
C32 0.055(14) 0.076(15) 0.012(8) -0.002(9) -0.010(8) -0.021(9)
N1 0.032(7) 0.026(8) 0.051(7) -0.004(7) -0.003(6) -0.011(7)
N2 0.041(10) 0.100(16) 0.039(10) -0.017(10) -0.013(9) 0.013(11)
N3 0.033(9) 0.049(10) 0.042(10) -0.010(8) 0.012(7) -0.001(8)
N4 0.023(8) 0.048(11) 0.043(9) -0.012(8) 0.009(7) 0.013(8)
N5 0.061(11) 0.033(9) 0.046(8) 0.012(7) 0.023(8) 0.018(7)
N6 0.080(13) 0.057(11) 0.017(7) 0.012(8) 0.003(8) 0.017(10)
N7 0.033(8) 0.036(9) 0.031(8) 0.006(6) -0.006(7) 0.007(7)
N8 0.041(10) 0.034(9) 0.039(9) -0.014(7) 0.023(7) -0.020(8)
O1 0.022(7) 0.085(12) 0.080(10) -0.041(9) -0.005(6) 0.008(7)
O2 0.050(8) 0.046(9) 0.057(8) 0.015(7) -0.032(7) -0.001(7)
O3 0.040(8) 0.047(8) 0.055(10) 0.003(8) -0.021(8) 0.005(7)
O4 0.23(3) 0.063(13) 0.083(16) -0.007(11) -0.010(18) 0.042(16)
O5 0.034(8) 0.025(7) 0.067(9) 0.006(7) -0.001(7) -0.006(6)
O6 0.026(7) 0.062(10) 0.050(8) -0.005(7) -0.002(6) 0.013(7)
O7 0.124(14) 0.031(8) 0.046(10) 0.001(8) -0.058(10) -0.007(9)
O8 0.048(10) 0.19(2) 0.036(9) -0.001(11) 0.015(7) 0.027(12)

loop_
_atom_type_symbol
_atom_type_description
_atom_type_scat_dispersion_real
_atom_type_scat_dispersion_imag
_atom_type_scat_source
C C 0.0033 0.0016 'International Tables Vol C Tables 4.2.6.8 and 6.1.1.4'
H H 0 0 'International Tables Vol C Tables 4.2.6.8 and 6.1.1.4'
N N 0.0061 0.0033 'International Tables Vol C Tables 4.2.6.8 and 6.1.1.4'
O O 0.0106 0.006 'International Tables Vol C Tables 4.2.6.8 and 6.1.1.4'
Pb Pb -3.3944 10.1111 'International Tables Vol C Tables 4.2.6.8 and 6.1.1.4'

loop_
_geom_angle_atom_site_label_1
_geom_angle_atom_site_label_2
_geom_angle_atom_site_label_3
_geom_angle
_geom_angle_site_symmetry_1
_geom_angle_site_symmetry_3
_geom_angle_publ_flag
N3 Pb1 O2 84.8(5) . . yes
N3 Pb1 O3 81.4(5) . 6_455 yes
O2 Pb1 O3 151.9(5) . 6_455 yes
N3 Pb1 N4 66.2(5) . . yes
O2 Pb1 N4 71.8(5) . . yes
O3 Pb1 N4 80.3(5) 6_455 . yes
N3 Pb1 N1 88.2(5) . . yes
O2 Pb1 N1 61.0(5) . . yes
O3 Pb1 N1 142.1(5) 6_455 . yes
N4 Pb1 N1 128.0(5) . . yes
N3 Pb1 N2 67.0(6) . . yes
O2 Pb1 N2 114.5(5) . . yes
O3 Pb1 N2 82.2(5) 6_455 . yes
N4 Pb1 N2 131.8(6) . . yes
N1 Pb1 N2 60.3(5) . . yes
N3 Pb1 O3 126.4(4) . . yes
O2 Pb1 O3 74.5(5) . . yes
O3 Pb1 O3 94.4(4) 6_455 . yes
N4 Pb1 O3 60.5(4) . . yes
N1 Pb1 O3 120.5(4) . . yes
N2 Pb1 O3 165.7(5) . . yes
N7 Pb2 O6 91.3(5) . . yes
N7 Pb2 N8 65.6(5) . . yes
O6 Pb2 N8 72.2(4) . . yes
N7 Pb2 N5 87.0(5) . . yes
O6 Pb2 N5 61.1(5) . . yes
N8 Pb2 N5 124.9(5) . . yes
N7 Pb2 N6 67.4(5) . . yes
O6 Pb2 N6 118.6(5) . . yes
N8 Pb2 N6 132.0(5) . . yes
N5 Pb2 N6 60.9(6) . . yes
N7 Pb2 O7 86.6(5) . 4_657 yes
O6 Pb2 O7 159.3(5) . 4_657 yes
N8 Pb2 O7 88.3(5) . 4_657 yes
N5 Pb2 O7 139.1(5) . 4_657 yes
N6 Pb2 O7 79.5(5) . 4_657 yes
N7 Pb2 O7 123.9(5) . . yes
O6 Pb2 O7 71.1(4) . . yes
N8 Pb2 O7 58.3(5) . . yes
N5 Pb2 O7 123.4(6) . . yes
N6 Pb2 O7 166.4(5) . . yes
O7 Pb2 O7 93.1(5) 4_657 . yes
O1 C1 O2 126(2) . . ?
O1 C1 C2 116(2) . . ?
O2 C1 C2 118.1(17) . . ?
N1 C2 C3 123(2) . . ?
N1 C2 C1 114.8(18) . . ?
C3 C2 C1 122(2) . . ?
C4 C3 C2 118(2) . . ?
C4 C3 H3 121.2 . . ?
C2 C3 H3 121.2 . . ?
C3 C4 C5 121.2(19) . . ?
C3 C4 H4 119.4 . . ?
C5 C4 H4 119.4 . . ?
C4 C5 C6 118(2) . . ?
C4 C5 H5 120.8 . . ?
C6 C5 H5 120.8 . . ?
N1 C6 C5 121.1(18) . . ?
N1 C6 C7 113.3(16) . . ?
C5 C6 C7 126(2) . . ?
C6 C7 N2 113.4(17) . . ?
C6 C7 H7A 108.9 . . ?
N2 C7 H7A 108.9 . . ?
C6 C7 H7B 108.9 . . ?
N2 C7 H7B 108.9 . . ?
H7A C7 H7B 107.7 . . ?
N2 C8 C9 111(2) . . ?
N2 C8 H8A 109.4 . . ?
C9 C8 H8A 109.4 . . ?
N2 C8 H8B 109.4 . . ?
C9 C8 H8B 109.4 . . ?
H8A C8 H8B 108 . . ?
C8 C9 N3 108.5(18) . . ?
C8 C9 H9A 110 . . ?
N3 C9 H9A 110 . . ?
C8 C9 H9B 110 . . ?
N3 C9 H9B 110 . . ?
H9A C9 H9B 108.4 . . ?
N3 C10 C11 110.6(14) . . ?
N3 C10 H10A 109.5 . . ?
C11 C10 H10A 109.5 . . ?
N3 C10 H10B 109.5 . . ?
C11 C10 H10B 109.5 . . ?
H10A C10 H10B 108.1 . . ?
N4 C11 C12 121.0(17) . . ?
N4 C11 C10 112.2(16) . . ?
C12 C11 C10 126.8(17) . . ?
C11 C12 C13 121(2) . . ?
C11 C12 H12 119.3 . . ?
C13 C12 H12 119.3 . . ?
C14 C13 C12 121(2) . . ?
C14 C13 H13 119.6 . . ?
C12 C13 H13 119.6 . . ?
C13 C14 C15 116(2) . . ?
C13 C14 H14 122 . . ?
C15 C14 H14 122 . . ?
N4 C15 C14 123(2) . . ?
N4 C15 C16 115.8(16) . . ?
C14 C15 C16 120.7(19) . . ?
O3 C16 O4 124(2) . . ?
O3 C16 C15 122(2) . . ?
O4 C16 C15 113(2) . . ?
O5 C17 O6 126.6(18) . . ?
O5 C17 C18 115.5(17) . . ?
O6 C17 C18 117.5(19) . . ?
N5 C18 C19 117(2) . . ?
N5 C18 C17 114.9(18) . . ?
C19 C18 C17 128(2) . . ?
C20 C19 C18 124(3) . . ?
C20 C19 H19 118.1 . . ?
C18 C19 H19 118.1 . . ?
C21 C20 C19 117(3) . . ?
C21 C20 H20 121.6 . . ?
C19 C20 H20 121.6 . . ?
C20 C21 C22 126(2) . . ?
C20 C21 H21 117.2 . . ?
C22 C21 H21 117.2 . . ?
N5 C22 C21 117(2) . . ?
N5 C22 C23 118(2) . . ?
C21 C22 C23 125(2) . . ?
N6 C23 C22 106(2) . . ?
N6 C23 H23A 110.5 . . ?
C22 C23 H23A 110.5 . . ?
N6 C23 H23B 110.5 . . ?
C22 C23 H23B 110.5 . . ?
H23A C23 H23B 108.7 . . ?
C25 C24 N6 113.9(17) . . ?
C25 C24 H24A 108.8 . . ?
N6 C24 H24A 108.8 . . ?
C25 C24 H24B 108.8 . . ?
N6 C24 H24B 108.8 . . ?
H24A C24 H24B 107.7 . . ?
C24 C25 N7 113.6(18) . . ?
C24 C25 H25A 108.9 . . ?
N7 C25 H25A 108.9 . . ?
C24 C25 H25B 108.9 . . ?
N7 C25 H25B 108.9 . . ?
H25A C25 H25B 107.7 . . ?
N7 C26 C27 114.5(15) . . ?
N7 C26 H26A 108.6 . . ?
C27 C26 H26A 108.6 . . ?
N7 C26 H26B 108.6 . . ?
C27 C26 H26B 108.6 . . ?
H26A C26 H26B 107.6 . . ?
N8 C27 C28 121.8(18) . . ?
N8 C27 C26 116.2(15) . . ?
C28 C27 C26 122(2) . . ?
C29 C28 C27 123(2) . . ?
C29 C28 H28 118.7 . . ?
C27 C28 H28 118.7 . . ?
C28 C29 C30 115.6(18) . . ?
C28 C29 H29 122.2 . . ?
C30 C29 H29 122.2 . . ?
C31 C30 C29 120.3(17) . . ?
C31 C30 H30 119.8 . . ?
C29 C30 H30 119.8 . . ?
N8 C31 C30 121(2) . . ?
N8 C31 C32 114.9(17) . . ?
C30 C31 C32 124.0(16) . . ?
O7 C32 O8 131(2) . . ?
O7 C32 C31 117.9(15) . . ?
O8 C32 C31 110.1(19) . . ?
C2 N1 C6 118.2(16) . . ?
C2 N1 Pb1 120.1(13) . . ?
C6 N1 Pb1 121.3(11) . . ?
C8 N2 C7 113.5(17) . . ?
C8 N2 Pb1 110.1(13) . . ?
C7 N2 Pb1 107.6(13) . . ?
C8 N2 H2 108.5 . . ?
C7 N2 H2 108.5 . . ?
Pb1 N2 H2 108.5 . . ?
C10 N3 C9 107.4(16) . . ?
C10 N3 Pb1 113.6(11) . . ?
C9 N3 Pb1 116.8(14) . . ?
C10 N3 H3A 106.1 . . ?
C9 N3 H3A 106.1 . . ?
Pb1 N3 H3A 106.1 . . ?
C11 N4 C15 117.0(17) . . ?
C11 N4 Pb1 117.8(11) . . ?
C15 N4 Pb1 122.6(13) . . ?
C22 N5 C18 119.9(19) . . ?
C22 N5 Pb2 120.6(16) . . ?
C18 N5 Pb2 119.5(13) . . ?
C24 N6 C23 113.8(15) . . ?
C24 N6 Pb2 110.4(11) . . ?
C23 N6 Pb2 112.8(14) . . ?
C24 N6 H6 106.4 . . ?
C23 N6 H6 106.4 . . ?
Pb2 N6 H6 106.4 . . ?
C26 N7 C25 111.9(15) . . ?
C26 N7 Pb2 114.1(11) . . ?
C25 N7 Pb2 112.3(11) . . ?
C26 N7 H7 106 . . ?
C25 N7 H7 106 . . ?
Pb2 N7 H7 106 . . ?
C31 N8 C27 118.7(17) . . ?
C31 N8 Pb2 124.0(15) . . ?
C27 N8 Pb2 116.1(11) . . ?
C1 O2 Pb1 122.0(12) . . ?
C16 O3 Pb1 134.5(16) . 8 ?
C16 O3 Pb1 116.3(15) . . ?
Pb1 O3 Pb1 109.0(5) 8 . ?
C17 O6 Pb2 126.8(13) . . ?
C32 O7 Pb2 135.7(14) . 2_567 ?
C32 O7 Pb2 121.5(13) . . ?
Pb2 O7 Pb2 101.8(6) 2_567 . ?

loop_
_geom_bond_atom_site_label_1
_geom_bond_atom_site_label_2
_geom_bond_distance
_geom_bond_site_symmetry_2
_geom_bond_publ_flag
Pb1 N3 2.455(15) . yes
Pb1 O2 2.564(13) . yes
Pb1 O3 2.608(13) 6_455 yes
Pb1 N4 2.612(17) . yes
Pb1 N1 2.616(15) . yes
Pb1 N2 2.708(16) . yes
Pb1 O3 2.844(16) . yes
Pb2 N7 2.530(14) . yes
Pb2 O6 2.550(14) . yes
Pb2 N8 2.654(14) . yes
Pb2 N5 2.673(17) . yes
Pb2 N6 2.679(14) . yes
Pb2 O7 2.697(15) 4_657 yes
Pb2 O7 2.824(15) . yes
C1 O1 1.24(2) . ?
C1 O2 1.25(2) . ?
C1 C2 1.48(3) . ?
C2 N1 1.33(2) . ?
C2 C3 1.40(3) . ?
C3 C4 1.36(4) . ?
C3 H3 0.93 . ?
C4 C5 1.37(3) . ?
C4 H4 0.93 . ?
C5 C6 1.38(3) . ?
C5 H5 0.93 . ?
C6 N1 1.38(2) . ?
C6 C7 1.45(3) . ?
C7 N2 1.46(3) . ?
C7 H7A 0.97 . ?
C7 H7B 0.97 . ?
C8 N2 1.42(3) . ?
C8 C9 1.52(3) . ?
C8 H8A 0.97 . ?
C8 H8B 0.97 . ?
C9 N3 1.53(3) . ?
C9 H9A 0.97 . ?
C9 H9B 0.97 . ?
C10 N3 1.46(2) . ?
C10 C11 1.56(3) . ?
C10 H10A 0.97 . ?
C10 H10B 0.97 . ?
C11 N4 1.33(2) . ?
C11 C12 1.33(3) . ?
C12 C13 1.33(3) . ?
C12 H12 0.93 . ?
C13 C14 1.33(3) . ?
C13 H13 0.93 . ?
C14 C15 1.39(3) . ?
C14 H14 0.93 . ?
C15 N4 1.34(2) . ?
C15 C16 1.52(3) . ?
C16 O3 1.21(2) . ?
C16 O4 1.28(3) . ?
C17 O5 1.21(2) . ?
C17 O6 1.24(2) . ?
C17 C18 1.51(3) . ?
C18 N5 1.35(3) . ?
C18 C19 1.42(3) . ?
C19 C20 1.33(4) . ?
C19 H19 0.93 . ?
C20 C21 1.22(3) . ?
C20 H20 0.93 . ?
C21 C22 1.44(3) . ?
C21 H21 0.93 . ?
C22 N5 1.34(3) . ?
C22 C23 1.53(4) . ?
C23 N6 1.51(3) . ?
C23 H23A 0.97 . ?
C23 H23B 0.97 . ?
C24 C25 1.38(3) . ?
C24 N6 1.48(2) . ?
C24 H24A 0.97 . ?
C24 H24B 0.97 . ?
C25 N7 1.53(2) . ?
C25 H25A 0.97 . ?
C25 H25B 0.97 . ?
C26 N7 1.43(2) . ?
C26 C27 1.50(3) . ?
C26 H26A 0.97 . ?
C26 H26B 0.97 . ?
C27 N8 1.35(3) . ?
C27 C28 1.37(2) . ?
C28 C29 1.33(3) . ?
C28 H28 0.93 . ?
C29 C30 1.44(3) . ?
C29 H29 0.93 . ?
C30 C31 1.38(3) . ?
C30 H30 0.93 . ?
C31 N8 1.34(2) . ?
C31 C32 1.54(3) . ?
C32 O7 1.20(2) . ?
C32 O8 1.27(2) . ?
N2 H2 0.91 . ?
N3 H3A 0.91 . ?
N6 H6 0.91 . ?
N7 H7 0.91 . ?
O3 Pb1 2.608(13) 8 ?
O7 Pb2 2.697(15) 2_567 ?

loop_
_geom_torsion_atom_site_label_1
_geom_torsion_atom_site_label_2
_geom_torsion_atom_site_label_3
_geom_torsion_atom_site_label_4
_geom_torsion
_geom_torsion_site_symmetry_1
_geom_torsion_site_symmetry_2
_geom_torsion_site_symmetry_3
_geom_torsion_site_symmetry_4
_geom_torsion_publ_flag
O1 C1 C2 N1 -169.4(16) . . . . ?
O2 C1 C2 N1 8.5(16) . . . . ?
O1 C1 C2 C3 11.3(16) . . . . ?
O2 C1 C2 C3 -170.7(16) . . . . ?
N1 C2 C3 C4 3(2) . . . . ?
C1 C2 C3 C4 -178.2(14) . . . . ?
C2 C3 C4 C5 -6(3) . . . . ?
C3 C4 C5 C6 8(3) . . . . ?
C4 C5 C6 N1 -6(3) . . . . ?
C4 C5 C6 C7 176.7(18) . . . . ?
N1 C6 C7 N2 -33(2) . . . . ?
C5 C6 C7 N2 145.4(18) . . . . ?
N2 C8 C9 N3 -59(3) . . . . ?
N3 C10 C11 N4 46(2) . . . . ?
N3 C10 C11 C12 -133.3(19) . . . . ?
N4 C11 C12 C13 6(3) . . . . ?
C10 C11 C12 C13 -174.6(19) . . . . ?
C11 C12 C13 C14 -4(4) . . . . ?
C12 C13 C14 C15 0(3) . . . . ?
C13 C14 C15 N4 2(3) . . . . ?
C13 C14 C15 C16 -179(2) . . . . ?
N4 C15 C16 O3 -7(3) . . . . ?
C14 C15 C16 O3 173(2) . . . . ?
N4 C15 C16 O4 161(2) . . . . ?
C14 C15 C16 O4 -18(4) . . . . ?
O5 C17 C18 N5 169.3(16) . . . . ?
O6 C17 C18 N5 -4(2) . . . . ?
O5 C17 C18 C19 -12(3) . . . . ?
O6 C17 C18 C19 174.7(15) . . . . ?
N5 C18 C19 C20 0.1(17) . . . . ?
C17 C18 C19 C20 -179.0(19) . . . . ?
C18 C19 C20 C21 -3(2) . . . . ?
C19 C20 C21 C22 5(3) . . . . ?
C20 C21 C22 N5 -4(3) . . . . ?
C20 C21 C22 C23 176(2) . . . . ?
N5 C22 C23 N6 35(2) . . . . ?
C21 C22 C23 N6 -145.7(18) . . . . ?
N6 C24 C25 N7 56(2) . . . . ?
N7 C26 C27 N8 -38(2) . . . . ?
N7 C26 C27 C28 142.5(14) . . . . ?
N8 C27 C28 C29 -1.6(15) . . . . ?
C26 C27 C28 C29 177.7(16) . . . . ?
C27 C28 C29 C30 0.3(14) . . . . ?
C28 C29 C30 C31 0(2) . . . . ?
C29 C30 C31 N8 0(3) . . . . ?
C29 C30 C31 C32 -177.8(16) . . . . ?
N8 C31 C32 O7 1(3) . . . . ?
C30 C31 C32 O7 179(2) . . . . ?
N8 C31 C32 O8 171.5(18) . . . . ?
C30 C31 C32 O8 -10(3) . . . . ?
C3 C2 N1 C6 0(2) . . . . ?
C1 C2 N1 C6 -179.6(12) . . . . ?
C3 C2 N1 Pb1 -172.8(10) . . . . ?
C1 C2 N1 Pb1 8.0(13) . . . . ?
C5 C6 N1 C2 2(2) . . . . ?
C7 C6 N1 C2 179.9(14) . . . . ?
C5 C6 N1 Pb1 174.1(12) . . . . ?
C7 C6 N1 Pb1 -7.9(19) . . . . ?
N3 Pb1 N1 C2 -97.6(11) . . . . ?
O2 Pb1 N1 C2 -12.6(10) . . . . ?
O3 Pb1 N1 C2 -171.1(9) 6_455 . . . ?
N4 Pb1 N1 C2 -40.1(13) . . . . ?
N2 Pb1 N1 C2 -162.0(13) . . . . ?
O3 Pb1 N1 C2 34.5(12) . . . . ?
N3 Pb1 N1 C6 90.3(13) . . . . ?
O2 Pb1 N1 C6 175.3(14) . . . . ?
O3 Pb1 N1 C6 16.8(16) 6_455 . . . ?
N4 Pb1 N1 C6 147.8(12) . . . . ?
N2 Pb1 N1 C6 25.9(12) . . . . ?
O3 Pb1 N1 C6 -137.6(11) . . . . ?
C9 C8 N2 C7 165.5(18) . . . . ?
C9 C8 N2 Pb1 45(2) . . . . ?
C6 C7 N2 C8 -68(2) . . . . ?
C6 C7 N2 Pb1 53.7(19) . . . . ?
N3 Pb1 N2 C8 -16.1(13) . . . . ?
O2 Pb1 N2 C8 56.3(15) . . . . ?
O3 Pb1 N2 C8 -100.0(14) 6_455 . . . ?
N4 Pb1 N2 C8 -30.6(16) . . . . ?
N1 Pb1 N2 C8 85.6(14) . . . . ?
O3 Pb1 N2 C8 -176.8(16) . . . . ?
N3 Pb1 N2 C7 -140.3(14) . . . . ?
O2 Pb1 N2 C7 -67.8(14) . . . . ?
O3 Pb1 N2 C7 135.8(14) 6_455 . . . ?
N4 Pb1 N2 C7 -154.8(12) . . . . ?
N1 Pb1 N2 C7 -38.6(12) . . . . ?
O3 Pb1 N2 C7 59(3) . . . . ?
C11 C10 N3 C9 -179.5(19) . . . . ?
C11 C10 N3 Pb1 -48.9(17) . . . . ?
C8 C9 N3 C10 172(2) . . . . ?
C8 C9 N3 Pb1 43(3) . . . . ?
O2 Pb1 N3 C10 99.8(13) . . . . ?
O3 Pb1 N3 C10 -55.7(12) 6_455 . . . ?
N4 Pb1 N3 C10 27.4(12) . . . . ?
N1 Pb1 N3 C10 160.9(13) . . . . ?
N2 Pb1 N3 C10 -140.8(14) . . . . ?
O3 Pb1 N3 C10 33.4(14) . . . . ?
O2 Pb1 N3 C9 -134.4(17) . . . . ?
O3 Pb1 N3 C9 70.1(17) 6_455 . . . ?
N4 Pb1 N3 C9 153.2(18) . . . . ?
N1 Pb1 N3 C9 -73.3(17) . . . . ?
N2 Pb1 N3 C9 -15.0(17) . . . . ?
O3 Pb1 N3 C9 159.2(16) . . . . ?
C12 C11 N4 C15 -4(3) . . . . ?
C10 C11 N4 C15 176.6(16) . . . . ?
C12 C11 N4 Pb1 158.1(14) . . . . ?
C10 C11 N4 Pb1 -21.1(18) . . . . ?
C14 C15 N4 C11 0(3) . . . . ?
C16 C15 N4 C11 -179.3(18) . . . . ?
C14 C15 N4 Pb1 -161.2(16) . . . . ?
C16 C15 N4 Pb1 19(3) . . . . ?
N3 Pb1 N4 C11 -2.5(12) . . . . ?
O2 Pb1 N4 C11 -94.8(13) . . . . ?
O3 Pb1 N4 C11 82.4(13) 6_455 . . . ?
N1 Pb1 N4 C11 -69.6(15) . . . . ?
N2 Pb1 N4 C11 12.2(16) . . . . ?
O3 Pb1 N4 C11 -176.9(15) . . . . ?
N3 Pb1 N4 C15 158.9(16) . . . . ?
O2 Pb1 N4 C15 66.5(15) . . . . ?
O3 Pb1 N4 C15 -116.3(15) 6_455 . . . ?
N1 Pb1 N4 C15 91.7(15) . . . . ?
N2 Pb1 N4 C15 173.5(14) . . . . ?
O3 Pb1 N4 C15 -15.6(14) . . . . ?
C21 C22 N5 C18 1(3) . . . . ?
C23 C22 N5 C18 -179.6(16) . . . . ?
C21 C22 N5 Pb2 179.1(13) . . . . ?
C23 C22 N5 Pb2 -1(2) . . . . ?
C19 C18 N5 C22 1(2) . . . . ?
C17 C18 N5 C22 -179.8(16) . . . . ?
C19 C18 N5 Pb2 -177.5(9) . . . . ?
C17 C18 N5 Pb2 1.8(19) . . . . ?
N7 Pb2 N5 C22 -85.0(13) . . . . ?
O6 Pb2 N5 C22 -178.1(15) . . . . ?
N8 Pb2 N5 C22 -142.3(13) . . . . ?
N6 Pb2 N5 C22 -19.3(13) . . . . ?
O7 Pb2 N5 C22 -3.6(17) 4_657 . . . ?
O7 Pb2 N5 C22 145.6(13) . . . . ?
N7 Pb2 N5 C18 93.4(13) . . . . ?
O6 Pb2 N5 C18 0.3(12) . . . . ?
N8 Pb2 N5 C18 36.1(15) . . . . ?
N6 Pb2 N5 C18 159.1(14) . . . . ?
O7 Pb2 N5 C18 174.8(11) 4_657 . . . ?
O7 Pb2 N5 C18 -36.0(14) . . . . ?
C25 C24 N6 C23 -164(2) . . . . ?
C25 C24 N6 Pb2 -36(2) . . . . ?
C22 C23 N6 C24 76(2) . . . . ?
C22 C23 N6 Pb2 -51.3(18) . . . . ?
N7 Pb2 N6 C24 8.2(13) . . . . ?
O6 Pb2 N6 C24 -70.3(14) . . . . ?
N8 Pb2 N6 C24 20.9(17) . . . . ?
N5 Pb2 N6 C24 -91.5(14) . . . . ?
O7 Pb2 N6 C24 98.9(14) 4_657 . . . ?
O7 Pb2 N6 C24 156(2) . . . . ?
N7 Pb2 N6 C23 136.8(16) . . . . ?
O6 Pb2 N6 C23 58.3(16) . . . . ?
N8 Pb2 N6 C23 149.5(13) . . . . ?
N5 Pb2 N6 C23 37.1(14) . . . . ?
O7 Pb2 N6 C23 -132.5(16) 4_657 . . . ?
O7 Pb2 N6 C23 -75(3) . . . . ?
C27 C26 N7 C25 170.7(15) . . . . ?
C27 C26 N7 Pb2 41.8(18) . . . . ?
C24 C25 N7 C26 -175.3(16) . . . . ?
C24 C25 N7 Pb2 -45.5(19) . . . . ?
O6 Pb2 N7 C26 -93.7(11) . . . . ?
N8 Pb2 N7 C26 -23.9(10) . . . . ?
N5 Pb2 N7 C26 -154.7(12) . . . . ?
N6 Pb2 N7 C26 145.7(13) . . . . ?
O7 Pb2 N7 C26 65.7(12) 4_657 . . . ?
O7 Pb2 N7 C26 -25.7(13) . . . . ?
O6 Pb2 N7 C25 137.7(12) . . . . ?
N8 Pb2 N7 C25 -152.5(14) . . . . ?
N5 Pb2 N7 C25 76.7(13) . . . . ?
N6 Pb2 N7 C25 17.1(12) . . . . ?
O7 Pb2 N7 C25 -62.9(13) 4_657 . . . ?
O7 Pb2 N7 C25 -154.3(12) . . . . ?
C30 C31 N8 C27 -1(3) . . . . ?
C32 C31 N8 C27 176.8(16) . . . . ?
C30 C31 N8 Pb2 165.4(13) . . . . ?
C32 C31 N8 Pb2 -16(2) . . . . ?
C28 C27 N8 C31 2(2) . . . . ?
C26 C27 N8 C31 -177.2(16) . . . . ?
C28 C27 N8 Pb2 -165.8(9) . . . . ?
C26 C27 N8 Pb2 14.8(19) . . . . ?
N7 Pb2 N8 C31 -162.8(16) . . . . ?
O6 Pb2 N8 C31 -62.9(15) . . . . ?
N5 Pb2 N8 C31 -95.5(16) . . . . ?
N6 Pb2 N8 C31 -175.7(14) . . . . ?
O7 Pb2 N8 C31 110.1(15) 4_657 . . . ?
O7 Pb2 N8 C31 15.5(14) . . . . ?
N7 Pb2 N8 C27 4.4(12) . . . . ?
O6 Pb2 N8 C27 104.3(12) . . . . ?
N5 Pb2 N8 C27 71.7(14) . . . . ?
N6 Pb2 N8 C27 -8.5(15) . . . . ?
O7 Pb2 N8 C27 -82.7(12) 4_657 . . . ?
O7 Pb2 N8 C27 -177.3(14) . . . . ?
O1 C1 O2 Pb1 155.9(14) . . . . ?
C2 C1 O2 Pb1 -21.8(18) . . . . ?
N3 Pb1 O2 C1 108.9(14) . . . . ?
O3 Pb1 O2 C1 169.6(11) 6_455 . . . ?
N4 Pb1 O2 C1 175.5(15) . . . . ?
N1 Pb1 O2 C1 18.1(13) . . . . ?
N2 Pb1 O2 C1 47.1(15) . . . . ?
O3 Pb1 O2 C1 -121.0(14) . . . . ?
O4 C16 O3 Pb1 0(4) . . . 8 ?
C15 C16 O3 Pb1 167.5(14) . . . 8 ?
O4 C16 O3 Pb1 -174(2) . . . . ?
C15 C16 O3 Pb1 -7(3) . . . . ?
N3 Pb1 O3 C16 4.6(18) . . . . ?
O2 Pb1 O3 C16 -66.6(17) . . . . ?
O3 Pb1 O3 C16 87.1(18) 6_455 . . . ?
N4 Pb1 O3 C16 10.9(16) . . . . ?
N1 Pb1 O3 C16 -108.3(17) . . . . ?
N2 Pb1 O3 C16 162(2) . . . . ?
N3 Pb1 O3 Pb1 -170.9(5) . . . 8 ?
O2 Pb1 O3 Pb1 117.8(6) . . . 8 ?
O3 Pb1 O3 Pb1 -88.43(14) 6_455 . . 8 ?
N4 Pb1 O3 Pb1 -164.7(7) . . . 8 ?
N1 Pb1 O3 Pb1 76.1(6) . . . 8 ?
N2 Pb1 O3 Pb1 -13(2) . . . 8 ?
O5 C17 O6 Pb2 -167.5(14) . . . . ?
C18 C17 O6 Pb2 5(2) . . . . ?
N7 Pb2 O6 C17 -89.1(15) . . . . ?
N8 Pb2 O6 C17 -153.0(16) . . . . ?
N5 Pb2 O6 C17 -3.2(14) . . . . ?
N6 Pb2 O6 C17 -24.3(16) . . . . ?
O7 Pb2 O6 C17 -172.9(14) 4_657 . . . ?
O7 Pb2 O6 C17 145.3(15) . . . . ?
O8 C32 O7 Pb2 11(4) . . . 2_567 ?
C31 C32 O7 Pb2 179.3(13) . . . 2_567 ?
O8 C32 O7 Pb2 -155(2) . . . . ?
C31 C32 O7 Pb2 13(3) . . . . ?
N7 Pb2 O7 C32 -13(2) . . . . ?
O6 Pb2 O7 C32 65.5(17) . . . . ?
N8 Pb2 O7 C32 -14.8(16) . . . . ?
N5 Pb2 O7 C32 98.8(18) . . . . ?
N6 Pb2 O7 C32 -157(2) . . . . ?
O7 Pb2 O7 C32 -101(2) 4_657 . . . ?
N7 Pb2 O7 Pb2 177.0(5) . . . 2_567 ?
O6 Pb2 O7 Pb2 -104.7(6) . . . 2_567 ?
N8 Pb2 O7 Pb2 175.1(7) . . . 2_567 ?
N5 Pb2 O7 Pb2 -71.4(6) . . . 2_567 ?
N6 Pb2 O7 Pb2 33(3) . . . 2_567 ?
O7 Pb2 O7 Pb2 88.98(11) 4_657 . . 2_567 ?

loop_
_platon_squeeze_void_nr
_platon_squeeze_void_average_x
_platon_squeeze_void_average_y
_platon_squeeze_void_average_z
_platon_squeeze_void_volume
_platon_squeeze_void_count_electrons
1 -0.004 0.192 0.889 2413.9 570.0
2 0.000 0.500 0.750 7.2 -2.2
3 0.500 0.000 0.250 7.2 -2.2
